data_7718956
loop_
_publ_author_name
'Rogers, Nicola J.'
'Ashok Kumar, Chowan'
'Alexander, Carlson'
'Bowdery, Daniel'
'Pavlovskaya, Galina'
'Harvey, Peter'

_publ_section_title
;
 Macrocyclic transition-metal parashift complexes for MRI at clinical and
 pre-clinical magnetic fields.
;
_journal_issue 28
_journal_name_full 'Dalton transactions (Cambridge, England : 2003)'
_journal_page_first 11036
_journal_page_last 11046
_journal_paper_doi 10.1039/d5dt01149c
_journal_volume 54
_journal_year 2025
_chemical_formula_moiety 'C27 H36 N6 Ni, 2(Cl O4)'
_chemical_formula_sum 'C27 H36 Cl2 N6 Ni O8'
_chemical_formula_weight 702.23
_space_group_crystal_system monoclinic
_space_group_IT_number 14
_space_group_name_Hall '-P 2ybc'
_space_group_name_H-M_alt 'P 1 21/c 1'
_atom_sites_solution_hydrogens geom
_atom_sites_solution_primary direct
_audit_creation_date 2024-08-14
_audit_creation_method
;
Olex2 1.5
(compiled 2023.08.24 svn.re1ec1418 for OlexSys, GUI svn.r6817)
;
_audit_update_record
;
2025-04-24 deposited with the CCDC.	2025-06-25 downloaded from the CCDC.
;
_cell_angle_alpha 90
_cell_angle_beta 91.670(2)
_cell_angle_gamma 90
_cell_formula_units_Z 8
_cell_length_a 14.8189(7)
_cell_length_b 11.8401(5)
_cell_length_c 33.4481(15)
_cell_measurement_reflns_used 9984
_cell_measurement_temperature 100.00
_cell_measurement_theta_max 24.90
_cell_measurement_theta_min 2.27
_cell_volume 5866.2(5)
_computing_cell_refinement 'SAINT V8.40B (?, 2016)'
_computing_data_reduction 'SAINT V8.40B (?, 2016)'
_computing_molecular_graphics 'Olex2 1.5 (Dolomanov et al., 2009)'
_computing_publication_material 'Olex2 1.5 (Dolomanov et al., 2009)'
_computing_structure_refinement 'SHELXL 2019/3 (Sheldrick, 2015)'
_computing_structure_solution 'SHELXS  (Sheldrick, 2008)'
_diffrn_ambient_temperature 100.00
_diffrn_measured_fraction_theta_full 0.998
_diffrn_measured_fraction_theta_max 0.997
_diffrn_measurement_device_type 'Bruker APEX-II CCD'
_diffrn_measurement_method '\f and \w scans'
_diffrn_radiation_type MoK\a
_diffrn_radiation_wavelength 0.71073
_diffrn_reflns_av_R_equivalents 0.1410
_diffrn_reflns_av_unetI/netI 0.0675
_diffrn_reflns_Laue_measured_fraction_full 0.998
_diffrn_reflns_Laue_measured_fraction_max 0.997
_diffrn_reflns_limit_h_max 19
_diffrn_reflns_limit_h_min -19
_diffrn_reflns_limit_k_max 15
_diffrn_reflns_limit_k_min -15
_diffrn_reflns_limit_l_max 43
_diffrn_reflns_limit_l_min -43
_diffrn_reflns_number 152269
_diffrn_reflns_point_group_measured_fraction_full 0.998
_diffrn_reflns_point_group_measured_fraction_max 0.997
_diffrn_reflns_theta_full 25.242
_diffrn_reflns_theta_max 27.522
_diffrn_reflns_theta_min 1.810
_diffrn_source_current 1.4
_diffrn_source_power 0.07
_diffrn_source_voltage 50.0
_exptl_absorpt_coefficient_mu 0.905
_exptl_absorpt_correction_T_max 0.7456
_exptl_absorpt_correction_T_min 0.6515
_exptl_absorpt_correction_type multi-scan
_exptl_absorpt_process_details
;
SADABS-2016/2 (Bruker,2016/2) was used for absorption correction.
wR2(int) was 0.0986 before and 0.0846 after correction.
The Ratio of minimum to maximum transmission is 0.8738.
The \l/2 correction factor is Not present.
;
_exptl_crystal_colour 'metallic bluish blue'
_exptl_crystal_colour_lustre metallic
_exptl_crystal_colour_modifier bluish
_exptl_crystal_colour_primary blue
_exptl_crystal_density_diffrn 1.590
_exptl_crystal_description needle
_exptl_crystal_F_000 2928
_exptl_crystal_size_max 0.602
_exptl_crystal_size_mid 0.129
_exptl_crystal_size_min 0.07
_refine_diff_density_max 0.670
_refine_diff_density_min -0.862
_refine_diff_density_rms 0.126
_refine_ls_extinction_method none
_refine_ls_goodness_of_fit_ref 1.237
_refine_ls_hydrogen_treatment constr
_refine_ls_matrix_type full
_refine_ls_number_parameters 799
_refine_ls_number_reflns 13477
_refine_ls_number_restraints 0
_refine_ls_restrained_S_all 1.237
_refine_ls_R_factor_all 0.1103
_refine_ls_R_factor_gt 0.0883
_refine_ls_shift/su_max 0.001
_refine_ls_shift/su_mean 0.000
_refine_ls_structure_factor_coef Fsqd
_refine_ls_weighting_details 'w=1/[\s^2^(Fo^2^)+40.8697P] where P=(Fo^2^+2Fc^2^)/3'
_refine_ls_weighting_scheme calc
_refine_ls_wR_factor_gt 0.1550
_refine_ls_wR_factor_ref 0.1632
_reflns_Friedel_coverage 0.000
_reflns_number_gt 10780
_reflns_number_total 13477
_reflns_threshold_expression 'I > 2\s(I)'
_cod_data_source_file d5dt01149c2.cif
_cod_data_source_block NiL1a
_cod_depositor_comments 'Adding full bibliography for 7718951--7718957.cif.'
_cod_database_code 7718956
_shelx_shelxl_version_number 2019/3
_shelx_space_group_comment
;
The symmetry employed for this shelxl refinement is uniquely defined
by the following loop, which should always be used as a source of
symmetry information in preference to the above space-group names.
They are only intended as comments.
;
_shelx_estimated_absorpt_t_max 0.939
_shelx_estimated_absorpt_t_min 0.612
_olex2_refinement_description
;
1. Fixed Uiso
 At 1.2 times of:
  All C(H) groups, All C(H,H) groups
 At 1.5 times of:
  All C(H,H,H) groups
2.a Secondary CH2 refined with riding coordinates:
 C00V(H00A,H00B), C00Z(H00C,H00D), C011(H01P,H01Q), C012(H01R,H01S), C019(H01A,
 H01B), C01D(H01D,H01E), C01E(H01V,H01X), C01H(H01F,H01G), C01J(H01Z,H),
 C01O(H01,HA), C01P(H01L,H01M), C01R(H01N,H01O), C01V(H3,HF), C020(H02A,H02B),
 C024(H02U,H02V), C025(H02C,H02D), C026(H02E,H02F), C027(H02G,H02H)
2.b Aromatic/amide H refined with riding coordinates:
 C013(H013), C014(H014), C015(H015), C017(H017), C01A(H01T), C01B(H01C),
 C01C(H01U), C01I(H01Y), C01K(H01K), C01W(H01W), C01X(H4), C01Y(H5), C01Z(H6),
 C021(H021), C028(H028), C02C(H02L), C02E(H02P), C02G(H02Q)
2.c Idealised Me refined as rotating group:
 C01M(H01H,H01I,H01J), C01S(H1,HB,HC), C01U(H2,HD,HE), C022(H02R,H02S,H02T),
 C029(H02I,H02J,H02K), C02D(H02M,H02N,H02O)
;
_olex2_submission_special_instructions 'No special instructions were received'

loop_
_space_group_symop_operation_xyz
'x, y, z'
'-x, y+1/2, -z+1/2'
'-x, -y, -z'
'x, -y-1/2, z-1/2'

loop_
_atom_site_label
_atom_site_type_symbol
_atom_site_fract_x
_atom_site_fract_y
_atom_site_fract_z
_atom_site_U_iso_or_equiv
_atom_site_adp_type
_atom_site_occupancy
_atom_site_site_symmetry_order
_atom_site_calc_flag
_atom_site_refinement_flags_posn
_atom_site_refinement_flags_adp
_atom_site_refinement_flags_occupancy
_atom_site_disorder_assembly
_atom_site_disorder_group
Ni01 Ni 0.73954(4) 0.75674(5) 0.52069(2) 0.00953(14) Uani 1 1 d . . . . .
Ni02 Ni 0.75312(4) 0.15805(5) 0.27172(2) 0.00817(14) Uani 1 1 d . . . . .
Cl03 Cl 0.41539(8) 0.66671(10) 0.40347(4) 0.0125(2) Uani 1 1 d . . . . .
Cl04 Cl 0.90421(8) -0.28370(10) 0.34717(4) 0.0131(2) Uani 1 1 d . . . . .
Cl05 Cl 0.65182(8) 0.87870(11) 0.70340(4) 0.0160(3) Uani 1 1 d . . . . .
Cl06 Cl 0.84925(11) 0.23730(14) 0.45341(5) 0.0331(4) Uani 1 1 d . . . . .
O007 O 0.8169(3) -0.2809(3) 0.36454(12) 0.0222(9) Uani 1 1 d . . . . .
O008 O 0.9004(3) -0.2222(3) 0.31018(11) 0.0224(9) Uani 1 1 d . . . . .
O009 O 0.4365(2) 0.7850(3) 0.40726(12) 0.0188(8) Uani 1 1 d . . . . .
O00A O 0.9312(3) -0.3983(3) 0.33996(12) 0.0220(9) Uani 1 1 d . . . . .
O00B O 0.3223(2) 0.6534(3) 0.39058(12) 0.0204(8) Uani 1 1 d . . . . .
O00C O 0.4726(2) 0.6168(3) 0.37381(11) 0.0191(8) Uani 1 1 d . . . . .
O00D O 0.4306(3) 0.6110(3) 0.44115(11) 0.0208(9) Uani 1 1 d . . . . .
N00E N 0.8884(3) 0.1269(3) 0.29323(12) 0.0091(8) Uani 1 1 d . . . . .
N00F N 0.7484(3) 0.0219(3) 0.23103(12) 0.0104(8) Uani 1 1 d . . . . .
O00G O 0.9686(3) -0.2296(3) 0.37435(13) 0.0285(10) Uani 1 1 d . . . . .
N00H N 0.6408(3) 0.2131(4) 0.23782(12) 0.0112(8) Uani 1 1 d . . . . .
N00I N 0.6763(3) 0.8302(4) 0.46920(12) 0.0114(8) Uani 1 1 d . . . . .
N00J N 0.8578(3) 0.8000(4) 0.49136(12) 0.0121(9) Uani 1 1 d . . . . .
N00K N 0.7242(3) 0.3105(3) 0.30415(13) 0.0111(8) Uani 1 1 d . . . . .
O00L O 0.7016(3) 0.9317(4) 0.67260(12) 0.0301(10) Uani 1 1 d . . . . .
N00M N 0.8243(3) 0.2337(4) 0.22465(12) 0.0113(8) Uani 1 1 d . . . . .
N00N N 0.7729(3) 0.9147(3) 0.55142(12) 0.0105(8) Uani 1 1 d . . . . .
N00O N 0.6770(3) 0.0311(3) 0.30616(12) 0.0092(8) Uani 1 1 d . . . . .
N00P N 0.6021(3) 0.7396(4) 0.53707(12) 0.0129(9) Uani 1 1 d . . . . .
O00Q O 0.6249(3) 0.7666(4) 0.69153(14) 0.0356(11) Uani 1 1 d . . . . .
N00R N 0.7425(3) 0.6148(4) 0.48213(12) 0.0115(8) Uani 1 1 d . . . . .
O00S O 0.7085(3) 0.8735(4) 0.73888(13) 0.0380(12) Uani 1 1 d . . . . .
O00T O 0.5733(3) 0.9441(4) 0.71100(17) 0.0409(13) Uani 1 1 d . . . . .
N00U N 0.8083(3) 0.6315(4) 0.56003(12) 0.0135(9) Uani 1 1 d . . . . .
C00V C 0.5952(3) 0.1092(4) 0.22308(15) 0.0131(10) Uani 1 1 d . . . . .
H00A H 0.548740 0.129068 0.202387 0.016 Uiso 1 1 calc R U . . .
H00B H 0.564776 0.071500 0.245410 0.016 Uiso 1 1 calc R U . . .
C00W C 0.6845(3) -0.0718(4) 0.28847(14) 0.0103(10) Uani 1 1 d . . . . .
C00X C 0.6396(3) 0.3491(4) 0.29354(15) 0.0126(10) Uani 1 1 d . . . . .
C00Y C 0.6254(3) 0.0377(4) 0.33889(15) 0.0121(10) Uani 1 1 d . . . . .
C00Z C 0.6650(3) 0.0283(4) 0.20522(16) 0.0150(11) Uani 1 1 d . . . . .
H00C H 0.638250 -0.047960 0.202409 0.018 Uiso 1 1 calc R U . . .
H00D H 0.680681 0.055080 0.178255 0.018 Uiso 1 1 calc R U . . .
C010 C 0.7717(3) 0.3717(4) 0.33215(14) 0.0123(10) Uani 1 1 d . . . . .
C011 C 0.8391(3) 0.1514(4) 0.19149(15) 0.0146(10) Uani 1 1 d . . . . .
H01P H 0.900169 0.162328 0.180897 0.018 Uiso 1 1 calc R U . . .
H01Q H 0.794395 0.165284 0.169453 0.018 Uiso 1 1 calc R U . . .
C012 C 0.5832(3) 0.2761(4) 0.26535(16) 0.0142(10) Uani 1 1 d . . . . .
H01R H 0.547441 0.222121 0.281041 0.017 Uiso 1 1 calc R U . . .
H01S H 0.540537 0.324278 0.249685 0.017 Uiso 1 1 calc R U . . .
C013 C 1.0406(3) 0.1569(4) 0.27196(15) 0.0138(10) Uani 1 1 d . . . . .
H013 H 1.080914 0.193650 0.254631 0.017 Uiso 1 1 calc R U . . .
C014 C 1.0721(4) 0.0791(5) 0.30003(16) 0.0169(11) Uani 1 1 d . . . . .
H014 H 1.134386 0.060163 0.301782 0.020 Uiso 1 1 calc R U . . .
C015 C 0.6403(3) -0.1675(4) 0.30121(15) 0.0148(10) Uani 1 1 d . . . . .
H015 H 0.646714 -0.237499 0.287708 0.018 Uiso 1 1 calc R U . . .
C016 C 0.9491(3) 0.1796(4) 0.26979(14) 0.0107(10) Uani 1 1 d . . . . .
C017 C 0.7635(3) 1.0835(4) 0.59107(16) 0.0155(11) Uani 1 1 d . . . . .
H017 H 0.728443 1.132113 0.607039 0.019 Uiso 1 1 calc R U . . .
O018 O 0.7835(3) 0.2880(6) 0.42774(15) 0.0568(18) Uani 1 1 d . . . . .
C019 C 0.8999(3) 0.6921(4) 0.47914(16) 0.0151(11) Uani 1 1 d . . . . .
H01A H 0.928381 0.654945 0.502836 0.018 Uiso 1 1 calc R U . . .
H01B H 0.947622 0.707604 0.459763 0.018 Uiso 1 1 calc R U . . .
C01A C 1.0122(4) 0.0298(4) 0.32527(16) 0.0164(11) Uani 1 1 d . . . . .
H01T H 1.033140 -0.022291 0.345049 0.020 Uiso 1 1 calc R U . . .
C01B C 0.9003(3) 1.0389(5) 0.56034(16) 0.0170(11) Uani 1 1 d . . . . .
H01C H 0.961687 1.054859 0.555249 0.020 Uiso 1 1 calc R U . . .
C01C C 0.5863(4) -0.1586(5) 0.33418(16) 0.0186(11) Uani 1 1 d . . . . .
H01U H 0.554617 -0.222581 0.343578 0.022 Uiso 1 1 calc R U . . .
C01D C 0.8288(3) 0.6134(5) 0.46003(16) 0.0165(11) Uani 1 1 d . . . . .
H01D H 0.816507 0.636889 0.431996 0.020 Uiso 1 1 calc R U . . .
H01E H 0.852789 0.535375 0.459691 0.020 Uiso 1 1 calc R U . . .
C01E C 0.7502(4) -0.0815(4) 0.25541(15) 0.0132(10) Uani 1 1 d . . . . .
H01V H 0.811813 -0.093467 0.266895 0.016 Uiso 1 1 calc R U . . .
H01X H 0.734344 -0.147343 0.238373 0.016 Uiso 1 1 calc R U . . .
C01F C 0.7250(3) 0.9846(4) 0.57507(15) 0.0142(10) Uani 1 1 d . . . . .
C01G C 0.9205(3) 0.0562(4) 0.32187(14) 0.0103(10) Uani 1 1 d . . . . .
C01H C 0.5898(3) 0.8748(5) 0.48259(16) 0.0168(11) Uani 1 1 d . . . . .
H01F H 0.548919 0.888044 0.459112 0.020 Uiso 1 1 calc R U . . .
H01G H 0.599890 0.947921 0.496340 0.020 Uiso 1 1 calc R U . . .
C01I C 0.7358(4) 0.4682(5) 0.34870(16) 0.0169(11) Uani 1 1 d . . . . .
H01Y H 0.770668 0.509517 0.367961 0.020 Uiso 1 1 calc R U . . .
C01J C 0.9112(3) 0.2713(4) 0.24280(15) 0.0122(10) Uani 1 1 d . . . . .
H01Z H 0.902058 0.341127 0.258461 0.015 Uiso 1 1 calc R U . . .
H H 0.954312 0.288185 0.221537 0.015 Uiso 1 1 calc R U . . .
C01K C 0.8534(4) 0.4367(4) 0.55632(16) 0.0163(11) Uani 1 1 d . . . . .
H01K H 0.848879 0.366103 0.542922 0.020 Uiso 1 1 calc R U . . .
C01L C 0.5464(3) 0.7930(5) 0.51067(16) 0.0160(11) Uani 1 1 d . . . . .
C01M C 0.6304(3) 0.9556(5) 0.58620(17) 0.0175(11) Uani 1 1 d . . . . .
H01H H 0.590049 0.962277 0.562566 0.026 Uiso 1 1 calc R U . . .
H01I H 0.610555 1.007514 0.606992 0.026 Uiso 1 1 calc R U . . .
H01J H 0.628701 0.877902 0.596293 0.026 Uiso 1 1 calc R U . . .
C01N C 0.8620(4) 0.6429(5) 0.59333(16) 0.0172(11) Uani 1 1 d . . . . .
C01O C 0.7665(3) 0.3288(4) 0.21061(15) 0.0134(10) Uani 1 1 d . . . . .
H01 H 0.789423 0.359418 0.185290 0.016 Uiso 1 1 calc R U . . .
HA H 0.768039 0.390083 0.230771 0.016 Uiso 1 1 calc R U . . .
C01P C 0.6617(3) 0.7433(5) 0.43733(15) 0.0145(10) Uani 1 1 d . . . . .
H01L H 0.709376 0.750335 0.417357 0.017 Uiso 1 1 calc R U . . .
H01M H 0.602667 0.756510 0.423494 0.017 Uiso 1 1 calc R U . . .
O01Q O 0.8926(4) 0.1466(5) 0.43328(18) 0.0611(18) Uani 1 1 d . . . . .
C01R C 0.7395(3) 0.9196(5) 0.45680(16) 0.0164(11) Uani 1 1 d . . . . .
H01N H 0.737911 0.983359 0.475909 0.020 Uiso 1 1 calc R U . . .
H01O H 0.720891 0.948238 0.429993 0.020 Uiso 1 1 calc R U . . .
C01S C 0.8648(3) 0.3346(5) 0.34565(16) 0.0175(11) Uani 1 1 d . . . . .
H1 H 0.862461 0.256431 0.355184 0.026 Uiso 1 1 calc R U . . .
HB H 0.886850 0.383746 0.367390 0.026 Uiso 1 1 calc R U . . .
HC H 0.905572 0.339515 0.323188 0.026 Uiso 1 1 calc R U . . .
C01T C 0.8593(3) 0.9438(4) 0.54429(14) 0.0109(10) Uani 1 1 d . . . . .
C01U C 0.8572(3) 0.0108(4) 0.35212(15) 0.0145(10) Uani 1 1 d . . . . .
H2 H 0.824586 -0.054338 0.340825 0.022 Uiso 1 1 calc R U . . .
HD H 0.813959 0.069658 0.359140 0.022 Uiso 1 1 calc R U . . .
HE H 0.891692 -0.012597 0.376154 0.022 Uiso 1 1 calc R U . . .
C01V C 0.6697(3) 0.2869(4) 0.20401(15) 0.0123(10) Uani 1 1 d . . . . .
H3 H 0.628552 0.352523 0.201546 0.015 Uiso 1 1 calc R U . . .
HF H 0.665262 0.243717 0.178684 0.015 Uiso 1 1 calc R U . . .
C01W C 0.9134(4) 0.5513(5) 0.60766(16) 0.0186(11) Uani 1 1 d . . . . .
H01W H 0.951374 0.561129 0.630771 0.022 Uiso 1 1 calc R U . . .
C01X C 0.6505(4) 0.5057(5) 0.33790(17) 0.0204(12) Uani 1 1 d . . . . .
H4 H 0.626025 0.571672 0.349539 0.024 Uiso 1 1 calc R U . . .
C01Y C 0.6021(4) 0.4445(4) 0.30970(16) 0.0173(11) Uani 1 1 d . . . . .
H5 H 0.543143 0.467832 0.301433 0.021 Uiso 1 1 calc R U . . .
C01Z C 0.5791(4) -0.0556(5) 0.35329(16) 0.0164(11) Uani 1 1 d . . . . .
H6 H 0.542804 -0.048434 0.376099 0.020 Uiso 1 1 calc R U . . .
C020 C 0.6636(3) 0.6260(4) 0.45474(14) 0.0122(10) Uani 1 1 d . . . . .
H02A H 0.607596 0.611963 0.469396 0.015 Uiso 1 1 calc R U . . .
H02B H 0.667103 0.569532 0.432999 0.015 Uiso 1 1 calc R U . . .
C021 C 0.8512(4) 1.1102(5) 0.58379(16) 0.0182(11) Uani 1 1 d . . . . .
H021 H 0.877729 1.176823 0.594728 0.022 Uiso 1 1 calc R U . . .
C022 C 0.6185(4) 0.1462(5) 0.36113(16) 0.0200(12) Uani 1 1 d . . . . .
H02R H 0.677753 0.183099 0.362460 0.030 Uiso 1 1 calc R U . . .
H02S H 0.598532 0.131216 0.388289 0.030 Uiso 1 1 calc R U . . .
H02T H 0.574842 0.195722 0.347268 0.030 Uiso 1 1 calc R U . . .
C023 C 0.5652(4) 0.6778(5) 0.56635(16) 0.0195(12) Uani 1 1 d . . . . .
C024 C 0.8296(3) 0.0309(4) 0.20651(15) 0.0129(10) Uani 1 1 d . . . . .
H02U H 0.824258 -0.021536 0.183519 0.015 Uiso 1 1 calc R U . . .
H02V H 0.883844 0.009719 0.222773 0.015 Uiso 1 1 calc R U . . .
C025 C 0.9140(3) 0.8607(4) 0.52088(15) 0.0142(10) Uani 1 1 d . . . . .
H02C H 0.962337 0.901539 0.507071 0.017 Uiso 1 1 calc R U . . .
H02D H 0.942917 0.805808 0.539534 0.017 Uiso 1 1 calc R U . . .
C026 C 0.7367(4) 0.5164(4) 0.50841(15) 0.0153(11) Uani 1 1 d . . . . .
H02E H 0.749740 0.446922 0.493177 0.018 Uiso 1 1 calc R U . . .
H02F H 0.674825 0.510228 0.518586 0.018 Uiso 1 1 calc R U . . .
C027 C 0.8349(4) 0.8719(5) 0.45565(16) 0.0170(11) Uani 1 1 d . . . . .
H02G H 0.840799 0.826229 0.431077 0.020 Uiso 1 1 calc R U . . .
H02H H 0.878467 0.935124 0.454488 0.020 Uiso 1 1 calc R U . . .
C028 C 0.9102(4) 0.4490(5) 0.58938(16) 0.0199(12) Uani 1 1 d . . . . .
H028 H 0.946104 0.387833 0.599066 0.024 Uiso 1 1 calc R U . . .
C029 C 0.8639(4) 0.7516(5) 0.61639(16) 0.0271(13) Uani 1 1 d . . . . .
H02I H 0.910777 0.801062 0.605985 0.041 Uiso 1 1 calc R U . . .
H02J H 0.877204 0.735749 0.644712 0.041 Uiso 1 1 calc R U . . .
H02K H 0.805076 0.788909 0.613536 0.041 Uiso 1 1 calc R U . . .
C02A C 0.8032(4) 0.5278(4) 0.54288(16) 0.0161(11) Uani 1 1 d . . . . .
O02B O 0.9146(4) 0.3246(5) 0.4629(2) 0.082(3) Uani 1 1 d . . . . .
C02C C 0.4543(4) 0.7825(5) 0.51039(19) 0.0264(14) Uani 1 1 d . . . . .
H02L H 0.417409 0.820707 0.491014 0.032 Uiso 1 1 calc R U . . .
C02D C 0.6242(5) 0.6310(5) 0.59955(17) 0.0284(14) Uani 1 1 d . . . . .
H02M H 0.659388 0.567514 0.589476 0.043 Uiso 1 1 calc R U . . .
H02N H 0.586529 0.604876 0.621294 0.043 Uiso 1 1 calc R U . . .
H02O H 0.665340 0.690042 0.609578 0.043 Uiso 1 1 calc R U . . .
C02E C 0.4718(4) 0.6625(6) 0.5676(2) 0.0334(16) Uani 1 1 d . . . . .
H02P H 0.446702 0.616913 0.587835 0.040 Uiso 1 1 calc R U . . .
O02F O 0.8067(6) 0.2000(5) 0.48828(17) 0.088(3) Uani 1 1 d . . . . .
C02G C 0.4164(4) 0.7143(6) 0.5393(2) 0.0376(18) Uani 1 1 d . . . . .
H02Q H 0.352858 0.703385 0.539492 0.045 Uiso 1 1 calc R U . . .

loop_
_atom_site_aniso_label
_atom_site_aniso_U_11
_atom_site_aniso_U_22
_atom_site_aniso_U_33
_atom_site_aniso_U_23
_atom_site_aniso_U_13
_atom_site_aniso_U_12
Ni01 0.0083(3) 0.0103(3) 0.0099(3) 0.0002(2) -0.0007(2) 0.0003(2)
Ni02 0.0079(3) 0.0081(3) 0.0085(3) 0.0001(2) -0.0001(2) -0.0005(2)
Cl03 0.0120(5) 0.0119(6) 0.0135(6) -0.0003(5) -0.0008(4) -0.0018(5)
Cl04 0.0118(5) 0.0126(6) 0.0147(6) 0.0015(5) -0.0005(4) 0.0007(5)
Cl05 0.0158(6) 0.0144(6) 0.0178(6) 0.0025(5) -0.0002(5) 0.0000(5)
Cl06 0.0309(8) 0.0289(8) 0.0383(9) -0.0079(7) -0.0207(7) 0.0073(7)
O007 0.0184(19) 0.026(2) 0.023(2) -0.0028(17) 0.0085(16) -0.0040(17)
O008 0.030(2) 0.023(2) 0.0143(19) 0.0030(16) 0.0076(16) 0.0065(17)
O009 0.0172(19) 0.0095(18) 0.029(2) 0.0003(16) -0.0040(16) 0.0001(15)
O00A 0.021(2) 0.0116(19) 0.033(2) -0.0026(17) -0.0031(17) 0.0044(16)
O00B 0.0131(18) 0.023(2) 0.025(2) -0.0049(17) -0.0007(15) -0.0047(16)
O00C 0.0187(19) 0.018(2) 0.021(2) -0.0010(16) 0.0087(15) 0.0005(16)
O00D 0.030(2) 0.020(2) 0.0118(18) 0.0046(16) -0.0028(16) -0.0033(17)
N00E 0.0093(19) 0.009(2) 0.0090(19) 0.0015(16) -0.0011(15) 0.0010(16)
N00F 0.011(2) 0.013(2) 0.0081(19) -0.0025(16) 0.0011(15) 0.0007(17)
O00G 0.028(2) 0.021(2) 0.036(2) -0.0035(19) -0.0160(19) -0.0033(18)
N00H 0.0070(19) 0.013(2) 0.013(2) -0.0038(17) -0.0018(15) 0.0013(16)
N00I 0.012(2) 0.011(2) 0.011(2) 0.0016(17) -0.0025(16) -0.0027(17)
N00J 0.0077(19) 0.015(2) 0.013(2) 0.0015(17) 0.0008(16) 0.0012(17)
N00K 0.0092(19) 0.007(2) 0.017(2) -0.0003(16) 0.0003(16) 0.0001(16)
O00L 0.027(2) 0.043(3) 0.020(2) 0.008(2) 0.0032(17) -0.010(2)
N00M 0.011(2) 0.011(2) 0.012(2) 0.0047(17) 0.0006(16) 0.0004(17)
N00N 0.0070(19) 0.009(2) 0.016(2) 0.0011(16) 0.0005(16) 0.0000(16)
N00O 0.0080(19) 0.010(2) 0.009(2) -0.0011(16) 0.0005(15) 0.0002(16)
N00P 0.012(2) 0.012(2) 0.015(2) -0.0056(17) 0.0022(16) -0.0048(17)
O00Q 0.042(3) 0.015(2) 0.050(3) -0.011(2) -0.001(2) -0.006(2)
N00R 0.013(2) 0.013(2) 0.009(2) -0.0004(17) -0.0008(16) 0.0007(17)
O00S 0.050(3) 0.040(3) 0.022(2) 0.011(2) -0.014(2) -0.012(2)
O00T 0.018(2) 0.026(3) 0.079(4) 0.000(2) 0.010(2) 0.0050(19)
N00U 0.016(2) 0.013(2) 0.011(2) 0.0038(17) -0.0057(17) -0.0020(17)
C00V 0.010(2) 0.015(3) 0.014(2) -0.002(2) -0.0068(19) -0.003(2)
C00W 0.011(2) 0.010(2) 0.010(2) 0.0012(19) -0.0013(18) 0.0022(19)
C00X 0.010(2) 0.015(3) 0.013(2) 0.002(2) -0.0023(18) 0.000(2)
C00Y 0.010(2) 0.013(2) 0.013(2) 0.002(2) -0.0002(19) 0.0055(19)
C00Z 0.019(3) 0.008(2) 0.017(3) 0.001(2) -0.006(2) 0.002(2)
C010 0.011(2) 0.015(3) 0.010(2) 0.001(2) 0.0010(18) -0.003(2)
C011 0.015(2) 0.019(3) 0.010(2) 0.000(2) 0.0011(19) 0.001(2)
C012 0.006(2) 0.015(3) 0.022(3) 0.002(2) 0.0000(19) 0.0026(19)
C013 0.011(2) 0.014(3) 0.016(3) -0.001(2) 0.0004(19) -0.004(2)
C014 0.013(2) 0.015(3) 0.022(3) 0.000(2) -0.004(2) 0.003(2)
C015 0.019(3) 0.011(2) 0.015(2) 0.002(2) -0.002(2) -0.002(2)
C016 0.013(2) 0.008(2) 0.012(2) -0.0019(19) 0.0035(18) -0.0012(19)
C017 0.015(3) 0.012(3) 0.019(3) -0.005(2) -0.006(2) 0.006(2)
O018 0.022(2) 0.115(5) 0.033(3) 0.034(3) 0.008(2) 0.021(3)
C019 0.010(2) 0.020(3) 0.015(3) -0.003(2) -0.0010(19) 0.001(2)
C01A 0.021(3) 0.014(3) 0.014(3) -0.003(2) -0.009(2) 0.002(2)
C01B 0.010(2) 0.021(3) 0.020(3) 0.005(2) -0.003(2) -0.006(2)
C01C 0.017(3) 0.023(3) 0.016(3) 0.005(2) 0.004(2) -0.009(2)
C01D 0.011(2) 0.022(3) 0.016(3) -0.006(2) 0.000(2) 0.004(2)
C01E 0.020(3) 0.008(2) 0.012(2) -0.0004(19) 0.000(2) 0.002(2)
C01F 0.011(2) 0.015(3) 0.016(3) 0.002(2) -0.0045(19) 0.006(2)
C01G 0.014(2) 0.008(2) 0.009(2) -0.0031(18) -0.0019(18) 0.0019(19)
C01H 0.012(2) 0.021(3) 0.017(3) -0.004(2) -0.003(2) 0.009(2)
C01I 0.019(3) 0.017(3) 0.015(3) -0.004(2) 0.002(2) -0.001(2)
C01J 0.010(2) 0.011(2) 0.016(2) 0.006(2) -0.0002(19) 0.0003(19)
C01K 0.021(3) 0.011(3) 0.017(3) -0.001(2) -0.001(2) 0.001(2)
C01L 0.014(2) 0.017(3) 0.017(3) -0.010(2) 0.000(2) -0.002(2)
C01M 0.014(3) 0.016(3) 0.022(3) -0.005(2) 0.003(2) 0.001(2)
C01N 0.020(3) 0.017(3) 0.015(3) 0.004(2) -0.003(2) -0.002(2)
C01O 0.015(2) 0.011(2) 0.014(2) 0.008(2) -0.0002(19) -0.003(2)
C01P 0.014(2) 0.019(3) 0.011(2) -0.001(2) -0.0046(19) 0.000(2)
O01Q 0.058(4) 0.052(4) 0.071(4) -0.040(3) -0.034(3) 0.022(3)
C01R 0.014(3) 0.023(3) 0.013(2) 0.006(2) 0.001(2) -0.002(2)
C01S 0.014(2) 0.021(3) 0.018(3) -0.008(2) 0.000(2) -0.002(2)
C01T 0.008(2) 0.013(2) 0.011(2) 0.0034(19) -0.0006(18) -0.0006(19)
C01U 0.016(3) 0.016(3) 0.011(2) 0.005(2) -0.001(2) 0.003(2)
C01V 0.012(2) 0.008(2) 0.016(2) 0.0026(19) -0.0033(19) 0.0014(19)
C01W 0.017(3) 0.020(3) 0.018(3) 0.004(2) -0.003(2) 0.001(2)
C01X 0.022(3) 0.012(3) 0.027(3) -0.005(2) 0.002(2) 0.004(2)
C01Y 0.019(3) 0.010(3) 0.024(3) -0.002(2) 0.000(2) 0.004(2)
C01Z 0.017(3) 0.019(3) 0.013(3) -0.001(2) 0.005(2) -0.003(2)
C020 0.009(2) 0.017(3) 0.010(2) -0.005(2) -0.0039(18) -0.0005(19)
C021 0.017(3) 0.014(3) 0.023(3) -0.001(2) -0.006(2) -0.005(2)
C022 0.025(3) 0.020(3) 0.016(3) -0.003(2) 0.009(2) 0.001(2)
C023 0.029(3) 0.014(3) 0.017(3) -0.010(2) 0.012(2) -0.009(2)
C024 0.014(2) 0.015(3) 0.010(2) -0.004(2) 0.0036(19) 0.000(2)
C025 0.008(2) 0.018(3) 0.016(3) -0.003(2) -0.0006(19) -0.003(2)
C026 0.026(3) 0.007(2) 0.013(2) -0.0038(19) -0.005(2) -0.003(2)
C027 0.017(3) 0.020(3) 0.014(3) 0.002(2) 0.002(2) -0.005(2)
C028 0.020(3) 0.022(3) 0.018(3) 0.006(2) -0.002(2) 0.004(2)
C029 0.040(4) 0.026(3) 0.014(3) -0.001(2) -0.012(2) -0.003(3)
C02A 0.022(3) 0.011(3) 0.015(3) 0.001(2) 0.000(2) -0.003(2)
O02B 0.033(3) 0.049(4) 0.160(7) -0.059(4) -0.029(4) 0.014(3)
C02C 0.011(3) 0.034(4) 0.034(3) -0.023(3) -0.001(2) 0.002(2)
C02D 0.048(4) 0.019(3) 0.019(3) 0.001(2) 0.013(3) -0.007(3)
C02E 0.033(4) 0.033(4) 0.035(4) -0.019(3) 0.019(3) -0.022(3)
O02F 0.185(8) 0.050(4) 0.029(3) 0.014(3) -0.006(4) 0.015(5)
C02G 0.020(3) 0.044(4) 0.050(4) -0.031(4) 0.018(3) -0.022(3)

loop_
_atom_type_symbol
_atom_type_description
_atom_type_scat_dispersion_real
_atom_type_scat_dispersion_imag
_atom_type_scat_source
C C 0.0033 0.0016 'International Tables Vol C Tables 4.2.6.8 and 6.1.1.4'
H H 0.0000 0.0000 'International Tables Vol C Tables 4.2.6.8 and 6.1.1.4'
N N 0.0061 0.0033 'International Tables Vol C Tables 4.2.6.8 and 6.1.1.4'
O O 0.0106 0.0060 'International Tables Vol C Tables 4.2.6.8 and 6.1.1.4'
Cl Cl 0.1484 0.1585 'International Tables Vol C Tables 4.2.6.8 and 6.1.1.4'
Ni Ni 0.3393 1.1124 'International Tables Vol C Tables 4.2.6.8 and 6.1.1.4'

loop_
_geom_angle_atom_site_label_1
_geom_angle_atom_site_label_2
_geom_angle_atom_site_label_3
_geom_angle
_geom_angle_site_symmetry_1
_geom_angle_site_symmetry_3
_geom_angle_publ_flag
N00I Ni01 N00N 96.87(16) . . ?
N00I Ni01 N00P 81.08(16) . . ?
N00I Ni01 N00U 160.46(16) . . ?
N00J Ni01 N00I 82.86(16) . . ?
N00J Ni01 N00N 80.20(16) . . ?
N00J Ni01 N00P 163.78(16) . . ?
N00J Ni01 N00R 82.92(16) . . ?
N00J Ni01 N00U 93.74(16) . . ?
N00N Ni01 N00U 101.52(15) . . ?
N00P Ni01 N00N 99.51(15) . . ?
N00P Ni01 N00U 102.15(17) . . ?
N00R Ni01 N00I 81.24(16) . . ?
N00R Ni01 N00N 163.13(16) . . ?
N00R Ni01 N00P 96.76(16) . . ?
N00R Ni01 N00U 79.24(16) . . ?
N00E Ni02 N00K 99.97(15) . . ?
N00E Ni02 N00O 101.16(15) . . ?
N00F Ni02 N00E 95.65(15) . . ?
N00F Ni02 N00K 163.99(16) . . ?
N00F Ni02 N00M 81.46(16) . . ?
N00F Ni02 N00O 79.03(15) . . ?
N00H Ni02 N00E 163.41(16) . . ?
N00H Ni02 N00F 82.96(16) . . ?
N00H Ni02 N00K 81.06(16) . . ?
N00H Ni02 N00M 82.61(16) . . ?
N00H Ni02 N00O 94.83(16) . . ?
N00K Ni02 N00O 101.20(15) . . ?
N00M Ni02 N00E 80.84(15) . . ?
N00M Ni02 N00K 97.51(16) . . ?
N00M Ni02 N00O 160.48(16) . . ?
O009 Cl03 O00B 109.6(2) . . ?
O009 Cl03 O00C 109.1(2) . . ?
O00B Cl03 O00C 108.9(2) . . ?
O00D Cl03 O009 110.0(2) . . ?
O00D Cl03 O00B 109.7(2) . . ?
O00D Cl03 O00C 109.5(2) . . ?
O007 Cl04 O008 108.9(2) . . ?
O007 Cl04 O00A 110.4(2) . . ?
O007 Cl04 O00G 108.7(3) . . ?
O008 Cl04 O00A 109.8(2) . . ?
O008 Cl04 O00G 109.0(3) . . ?
O00A Cl04 O00G 109.9(2) . . ?
O00L Cl05 O00Q 110.5(3) . . ?
O00L Cl05 O00S 108.2(3) . . ?
O00S Cl05 O00Q 109.8(3) . . ?
O00T Cl05 O00L 109.3(3) . . ?
O00T Cl05 O00Q 109.2(3) . . ?
O00T Cl05 O00S 109.7(3) . . ?
O018 Cl06 O01Q 110.1(3) . . ?
O018 Cl06 O02B 106.0(4) . . ?
O01Q Cl06 O02B 109.5(4) . . ?
O02F Cl06 O018 108.5(4) . . ?
O02F Cl06 O01Q 111.8(4) . . ?
O02F Cl06 O02B 110.8(5) . . ?
C016 N00E Ni02 110.8(3) . . ?
C01G N00E Ni02 130.8(3) . . ?
C01G N00E C016 117.9(4) . . ?
C00Z N00F Ni02 110.3(3) . . ?
C01E N00F Ni02 106.2(3) . . ?
C01E N00F C00Z 111.4(4) . . ?
C01E N00F C024 111.4(4) . . ?
C024 N00F Ni02 106.9(3) . . ?
C024 N00F C00Z 110.5(4) . . ?
C00V N00H Ni02 105.7(3) . . ?
C00V N00H C01V 111.7(4) . . ?
C012 N00H Ni02 106.6(3) . . ?
C012 N00H C00V 111.1(4) . . ?
C012 N00H C01V 111.0(4) . . ?
C01V N00H Ni02 110.5(3) . . ?
C01H N00I Ni01 105.6(3) . . ?
C01H N00I C01P 110.9(4) . . ?
C01H N00I C01R 113.2(4) . . ?
C01P N00I Ni01 110.4(3) . . ?
C01R N00I Ni01 104.6(3) . . ?
C01R N00I C01P 111.8(4) . . ?
C019 N00J Ni01 106.4(3) . . ?
C019 N00J C027 110.9(4) . . ?
C025 N00J Ni01 105.8(3) . . ?
C025 N00J C019 111.9(4) . . ?
C025 N00J C027 111.8(4) . . ?
C027 N00J Ni01 109.8(3) . . ?
C00X N00K Ni02 110.1(3) . . ?
C010 N00K Ni02 133.1(3) . . ?
C010 N00K C00X 116.8(4) . . ?
C011 N00M Ni02 111.2(3) . . ?
C01J N00M Ni02 105.6(3) . . ?
C01J N00M C011 110.9(4) . . ?
C01J N00M C01O 112.9(4) . . ?
C01O N00M Ni02 105.1(3) . . ?
C01O N00M C011 110.8(4) . . ?
C01F N00N Ni01 132.9(3) . . ?
C01T N00N Ni01 109.7(3) . . ?
C01T N00N C01F 117.4(4) . . ?
C00W N00O Ni02 109.4(3) . . ?
C00Y N00O Ni02 133.4(3) . . ?
C00Y N00O C00W 117.2(4) . . ?
C01L N00P Ni01 111.0(3) . . ?
C01L N00P C023 118.4(5) . . ?
C023 N00P Ni01 130.3(4) . . ?
C01D N00R Ni01 110.0(3) . . ?
C020 N00R Ni01 106.1(3) . . ?
C020 N00R C01D 111.6(4) . . ?
C026 N00R Ni01 105.2(3) . . ?
C026 N00R C01D 110.7(4) . . ?
C026 N00R C020 112.7(4) . . ?
C01N N00U Ni01 132.2(4) . . ?
C02A N00U Ni01 109.6(3) . . ?
C02A N00U C01N 117.5(4) . . ?
N00H C00V H00A 109.7 . . ?
N00H C00V H00B 109.7 . . ?
N00H C00V C00Z 109.9(4) . . ?
H00A C00V H00B 108.2 . . ?
C00Z C00V H00A 109.7 . . ?
C00Z C00V H00B 109.7 . . ?
N00O C00W C015 123.7(5) . . ?
N00O C00W C01E 116.9(4) . . ?
C015 C00W C01E 119.2(4) . . ?
N00K C00X C012 117.1(4) . . ?
N00K C00X C01Y 123.3(5) . . ?
C01Y C00X C012 119.4(4) . . ?
N00O C00Y C01Z 121.9(5) . . ?
N00O C00Y C022 120.1(5) . . ?
C01Z C00Y C022 118.0(5) . . ?
N00F C00Z C00V 111.2(4) . . ?
N00F C00Z H00C 109.4 . . ?
N00F C00Z H00D 109.4 . . ?
C00V C00Z H00C 109.4 . . ?
C00V C00Z H00D 109.4 . . ?
H00C C00Z H00D 108.0 . . ?
N00K C010 C01I 121.1(5) . . ?
N00K C010 C01S 120.2(4) . . ?
C01I C010 C01S 118.8(5) . . ?
N00M C011 H01P 109.6 . . ?
N00M C011 H01Q 109.6 . . ?
N00M C011 C024 110.4(4) . . ?
H01P C011 H01Q 108.1 . . ?
C024 C011 H01P 109.6 . . ?
C024 C011 H01Q 109.6 . . ?
N00H C012 C00X 111.0(4) . . ?
N00H C012 H01R 109.4 . . ?
N00H C012 H01S 109.4 . . ?
C00X C012 H01R 109.4 . . ?
C00X C012 H01S 109.4 . . ?
H01R C012 H01S 108.0 . . ?
C014 C013 H013 120.8 . . ?
C016 C013 H013 120.8 . . ?
C016 C013 C014 118.4(5) . . ?
C013 C014 H014 120.4 . . ?
C01A C014 C013 119.2(5) . . ?
C01A C014 H014 120.4 . . ?
C00W C015 H015 120.9 . . ?
C00W C015 C01C 118.2(5) . . ?
C01C C015 H015 120.9 . . ?
N00E C016 C013 122.9(5) . . ?
N00E C016 C01J 115.7(4) . . ?
C013 C016 C01J 121.2(4) . . ?
C01F C017 H017 119.9 . . ?
C021 C017 H017 119.9 . . ?
C021 C017 C01F 120.3(5) . . ?
N00J C019 H01A 109.6 . . ?
N00J C019 H01B 109.6 . . ?
N00J C019 C01D 110.4(4) . . ?
H01A C019 H01B 108.1 . . ?
C01D C019 H01A 109.6 . . ?
C01D C019 H01B 109.6 . . ?
C014 C01A H01T 120.0 . . ?
C014 C01A C01G 120.0(5) . . ?
C01G C01A H01T 120.0 . . ?
C01T C01B H01C 120.4 . . ?
C021 C01B H01C 120.4 . . ?
C021 C01B C01T 119.3(5) . . ?
C015 C01C H01U 120.3 . . ?
C01Z C01C C015 119.3(5) . . ?
C01Z C01C H01U 120.3 . . ?
N00R C01D C019 112.0(4) . . ?
N00R C01D H01D 109.2 . . ?
N00R C01D H01E 109.2 . . ?
C019 C01D H01D 109.2 . . ?
C019 C01D H01E 109.2 . . ?
H01D C01D H01E 107.9 . . ?
N00F C01E C00W 110.0(4) . . ?
N00F C01E H01V 109.7 . . ?
N00F C01E H01X 109.7 . . ?
C00W C01E H01V 109.7 . . ?
C00W C01E H01X 109.7 . . ?
H01V C01E H01X 108.2 . . ?
N00N C01F C017 121.1(5) . . ?
N00N C01F C01M 120.8(5) . . ?
C017 C01F C01M 118.0(5) . . ?
N00E C01G C01A 121.3(5) . . ?
N00E C01G C01U 119.1(4) . . ?
C01A C01G C01U 119.4(4) . . ?
N00I C01H H01F 109.5 . . ?
N00I C01H H01G 109.5 . . ?
N00I C01H C01L 110.6(4) . . ?
H01F C01H H01G 108.1 . . ?
C01L C01H H01F 109.5 . . ?
C01L C01H H01G 109.5 . . ?
C010 C01I H01Y 119.3 . . ?
C01X C01I C010 121.5(5) . . ?
C01X C01I H01Y 119.3 . . ?
N00M C01J C016 109.5(4) . . ?
N00M C01J H01Z 109.8 . . ?
N00M C01J H 109.8 . . ?
C016 C01J H01Z 109.8 . . ?
C016 C01J H 109.8 . . ?
H01Z C01J H 108.2 . . ?
C028 C01K H01K 120.3 . . ?
C028 C01K C02A 119.4(5) . . ?
C02A C01K H01K 120.3 . . ?
N00P C01L C01H 116.4(4) . . ?
N00P C01L C02C 123.6(5) . . ?
C02C C01L C01H 119.8(5) . . ?
C01F C01M H01H 109.5 . . ?
C01F C01M H01I 109.5 . . ?
C01F C01M H01J 109.5 . . ?
H01H C01M H01I 109.5 . . ?
H01H C01M H01J 109.5 . . ?
H01I C01M H01J 109.5 . . ?
N00U C01N C01W 120.3(5) . . ?
N00U C01N C029 120.6(5) . . ?
C01W C01N C029 119.1(5) . . ?
N00M C01O H01 109.8 . . ?
N00M C01O HA 109.8 . . ?
N00M C01O C01V 109.3(4) . . ?
H01 C01O HA 108.3 . . ?
C01V C01O H01 109.8 . . ?
C01V C01O HA 109.8 . . ?
N00I C01P H01L 109.4 . . ?
N00I C01P H01M 109.4 . . ?
N00I C01P C020 111.0(4) . . ?
H01L C01P H01M 108.0 . . ?
C020 C01P H01L 109.4 . . ?
C020 C01P H01M 109.4 . . ?
N00I C01R H01N 109.7 . . ?
N00I C01R H01O 109.7 . . ?
N00I C01R C027 109.7(4) . . ?
H01N C01R H01O 108.2 . . ?
C027 C01R H01N 109.7 . . ?
C027 C01R H01O 109.7 . . ?
C010 C01S H1 109.5 . . ?
C010 C01S HB 109.5 . . ?
C010 C01S HC 109.5 . . ?
H1 C01S HB 109.5 . . ?
H1 C01S HC 109.5 . . ?
HB C01S HC 109.5 . . ?
N00N C01T C01B 123.1(5) . . ?
N00N C01T C025 116.8(4) . . ?
C01B C01T C025 119.8(4) . . ?
C01G C01U H2 109.5 . . ?
C01G C01U HD 109.5 . . ?
C01G C01U HE 109.5 . . ?
H2 C01U HD 109.5 . . ?
H2 C01U HE 109.5 . . ?
HD C01U HE 109.5 . . ?
N00H C01V C01O 111.6(4) . . ?
N00H C01V H3 109.3 . . ?
N00H C01V HF 109.3 . . ?
C01O C01V H3 109.3 . . ?
C01O C01V HF 109.3 . . ?
H3 C01V HF 108.0 . . ?
C01N C01W H01W 119.2 . . ?
C028 C01W C01N 121.7(5) . . ?
C028 C01W H01W 119.2 . . ?
C01I C01X H4 121.1 . . ?
C01Y C01X C01I 117.8(5) . . ?
C01Y C01X H4 121.1 . . ?
C00X C01Y H5 120.2 . . ?
C01X C01Y C00X 119.5(5) . . ?
C01X C01Y H5 120.2 . . ?
C00Y C01Z H6 120.2 . . ?
C01C C01Z C00Y 119.6(5) . . ?
C01C C01Z H6 120.2 . . ?
N00R C020 C01P 109.2(4) . . ?
N00R C020 H02A 109.8 . . ?
N00R C020 H02B 109.8 . . ?
C01P C020 H02A 109.8 . . ?
C01P C020 H02B 109.8 . . ?
H02A C020 H02B 108.3 . . ?
C017 C021 C01B 118.8(5) . . ?
C017 C021 H021 120.6 . . ?
C01B C021 H021 120.6 . . ?
C00Y C022 H02R 109.5 . . ?
C00Y C022 H02S 109.5 . . ?
C00Y C022 H02T 109.5 . . ?
H02R C022 H02S 109.5 . . ?
H02R C022 H02T 109.5 . . ?
H02S C022 H02T 109.5 . . ?
N00P C023 C02D 119.8(5) . . ?
N00P C023 C02E 120.9(6) . . ?
C02E C023 C02D 119.1(5) . . ?
N00F C024 C011 109.6(4) . . ?
N00F C024 H02U 109.7 . . ?
N00F C024 H02V 109.7 . . ?
C011 C024 H02U 109.7 . . ?
C011 C024 H02V 109.7 . . ?
H02U C024 H02V 108.2 . . ?
N00J C025 C01T 111.6(4) . . ?
N00J C025 H02C 109.3 . . ?
N00J C025 H02D 109.3 . . ?
C01T C025 H02C 109.3 . . ?
C01T C025 H02D 109.3 . . ?
H02C C025 H02D 108.0 . . ?
N00R C026 H02E 109.7 . . ?
N00R C026 H02F 109.7 . . ?
N00R C026 C02A 109.9(4) . . ?
H02E C026 H02F 108.2 . . ?
C02A C026 H02E 109.7 . . ?
C02A C026 H02F 109.7 . . ?
N00J C027 C01R 112.3(4) . . ?
N00J C027 H02G 109.1 . . ?
N00J C027 H02H 109.1 . . ?
C01R C027 H02G 109.1 . . ?
C01R C027 H02H 109.1 . . ?
H02G C027 H02H 107.9 . . ?
C01K C028 H028 121.0 . . ?
C01W C028 C01K 117.9(5) . . ?
C01W C028 H028 121.0 . . ?
C01N C029 H02I 109.5 . . ?
C01N C029 H02J 109.5 . . ?
C01N C029 H02K 109.5 . . ?
H02I C029 H02J 109.5 . . ?
H02I C029 H02K 109.5 . . ?
H02J C029 H02K 109.5 . . ?
N00U C02A C01K 123.2(5) . . ?
N00U C02A C026 115.7(4) . . ?
C01K C02A C026 121.1(5) . . ?
C01L C02C H02L 121.0 . . ?
C01L C02C C02G 118.1(6) . . ?
C02G C02C H02L 121.0 . . ?
C023 C02D H02M 109.5 . . ?
C023 C02D H02N 109.5 . . ?
C023 C02D H02O 109.5 . . ?
H02M C02D H02N 109.5 . . ?
H02M C02D H02O 109.5 . . ?
H02N C02D H02O 109.5 . . ?
C023 C02E H02P 120.3 . . ?
C02G C02E C023 119.5(6) . . ?
C02G C02E H02P 120.3 . . ?
C02C C02G H02Q 120.3 . . ?
C02E C02G C02C 119.4(6) . . ?
C02E C02G H02Q 120.3 . . ?

loop_
_geom_bond_atom_site_label_1
_geom_bond_atom_site_label_2
_geom_bond_distance
_geom_bond_site_symmetry_2
_geom_bond_publ_flag
Ni01 N00I 2.123(4) . ?
Ni01 N00J 2.096(4) . ?
Ni01 N00N 2.184(4) . ?
Ni01 N00P 2.134(4) . ?
Ni01 N00R 2.120(4) . ?
Ni01 N00U 2.211(4) . ?
Ni02 N00E 2.142(4) . ?
Ni02 N00F 2.109(4) . ?
Ni02 N00H 2.091(4) . ?
Ni02 N00K 2.156(4) . ?
Ni02 N00M 2.119(4) . ?
Ni02 N00O 2.221(4) . ?
Cl03 O009 1.440(4) . ?
Cl03 O00B 1.442(4) . ?
Cl03 O00C 1.449(4) . ?
Cl03 O00D 1.434(4) . ?
Cl04 O007 1.434(4) . ?
Cl04 O008 1.436(4) . ?
Cl04 O00A 1.437(4) . ?
Cl04 O00G 1.448(4) . ?
Cl05 O00L 1.429(4) . ?
Cl05 O00Q 1.439(4) . ?
Cl05 O00S 1.435(4) . ?
Cl05 O00T 1.426(4) . ?
Cl06 O018 1.414(5) . ?
Cl06 O01Q 1.430(5) . ?
Cl06 O02B 1.445(6) . ?
Cl06 O02F 1.413(7) . ?
N00E C016 1.362(6) . ?
N00E C01G 1.349(6) . ?
N00F C00Z 1.488(6) . ?
N00F C01E 1.471(6) . ?
N00F C024 1.479(6) . ?
N00H C00V 1.481(6) . ?
N00H C012 1.476(6) . ?
N00H C01V 1.501(6) . ?
N00I C01H 1.468(6) . ?
N00I C01P 1.493(6) . ?
N00I C01R 1.480(6) . ?
N00J C019 1.485(7) . ?
N00J C025 1.462(6) . ?
N00J C027 1.498(6) . ?
N00K C00X 1.370(6) . ?
N00K C010 1.364(6) . ?
N00M C011 1.497(6) . ?
N00M C01J 1.476(6) . ?
N00M C01O 1.484(6) . ?
N00N C01F 1.360(6) . ?
N00N C01T 1.354(6) . ?
N00O C00W 1.360(6) . ?
N00O C00Y 1.356(6) . ?
N00P C01L 1.348(7) . ?
N00P C023 1.351(7) . ?
N00R C01D 1.495(6) . ?
N00R C020 1.470(6) . ?
N00R C026 1.463(6) . ?
N00U C01N 1.356(6) . ?
N00U C02A 1.356(7) . ?
C00V H00A 0.9900 . ?
C00V H00B 0.9900 . ?
C00V C00Z 1.543(7) . ?
C00W C015 1.383(7) . ?
C00W C01E 1.499(7) . ?
C00X C012 1.514(7) . ?
C00X C01Y 1.376(7) . ?
C00Y C01Z 1.393(7) . ?
C00Y C022 1.490(7) . ?
C00Z H00C 0.9900 . ?
C00Z H00D 0.9900 . ?
C010 C01I 1.383(7) . ?
C010 C01S 1.503(7) . ?
C011 H01P 0.9900 . ?
C011 H01Q 0.9900 . ?
C011 C024 1.521(7) . ?
C012 H01R 0.9900 . ?
C012 H01S 0.9900 . ?
C013 H013 0.9500 . ?
C013 C014 1.386(7) . ?
C013 C016 1.383(7) . ?
C014 H014 0.9500 . ?
C014 C01A 1.373(8) . ?
C015 H015 0.9500 . ?
C015 C01C 1.385(7) . ?
C016 C01J 1.509(7) . ?
C017 H017 0.9500 . ?
C017 C01F 1.402(7) . ?
C017 C021 1.366(7) . ?
C019 H01A 0.9900 . ?
C019 H01B 0.9900 . ?
C019 C01D 1.533(7) . ?
C01A H01T 0.9500 . ?
C01A C01G 1.395(7) . ?
C01B H01C 0.9500 . ?
C01B C01T 1.380(7) . ?
C01B C021 1.375(8) . ?
C01C H01U 0.9500 . ?
C01C C01Z 1.382(8) . ?
C01D H01D 0.9900 . ?
C01D H01E 0.9900 . ?
C01E H01V 0.9900 . ?
C01E H01X 0.9900 . ?
C01F C01M 1.501(7) . ?
C01G C01U 1.499(7) . ?
C01H H01F 0.9900 . ?
C01H H01G 0.9900 . ?
C01H C01L 1.506(8) . ?
C01I H01Y 0.9500 . ?
C01I C01X 1.377(8) . ?
C01J H01Z 0.9900 . ?
C01J H 0.9900 . ?
C01K H01K 0.9500 . ?
C01K C028 1.378(7) . ?
C01K C02A 1.379(7) . ?
C01L C02C 1.370(7) . ?
C01M H01H 0.9800 . ?
C01M H01I 0.9800 . ?
C01M H01J 0.9800 . ?
C01N C01W 1.401(7) . ?
C01N C029 1.500(8) . ?
C01O H01 0.9900 . ?
C01O HA 0.9900 . ?
C01O C01V 1.528(7) . ?
C01P H01L 0.9900 . ?
C01P H01M 0.9900 . ?
C01P C020 1.506(7) . ?
C01R H01N 0.9900 . ?
C01R H01O 0.9900 . ?
C01R C027 1.524(7) . ?
C01S H1 0.9800 . ?
C01S HB 0.9800 . ?
C01S HC 0.9800 . ?
C01T C025 1.508(7) . ?
C01U H2 0.9800 . ?
C01U HD 0.9800 . ?
C01U HE 0.9800 . ?
C01V H3 0.9900 . ?
C01V HF 0.9900 . ?
C01W H01W 0.9500 . ?
C01W C028 1.357(8) . ?
C01X H4 0.9500 . ?
C01X C01Y 1.375(8) . ?
C01Y H5 0.9500 . ?
C01Z H6 0.9500 . ?
C020 H02A 0.9900 . ?
C020 H02B 0.9900 . ?
C021 H021 0.9500 . ?
C022 H02R 0.9800 . ?
C022 H02S 0.9800 . ?
C022 H02T 0.9800 . ?
C023 C02D 1.500(9) . ?
C023 C02E 1.397(8) . ?
C024 H02U 0.9900 . ?
C024 H02V 0.9900 . ?
C025 H02C 0.9900 . ?
C025 H02D 0.9900 . ?
C026 H02E 0.9900 . ?
C026 H02F 0.9900 . ?
C026 C02A 1.501(7) . ?
C027 H02G 0.9900 . ?
C027 H02H 0.9900 . ?
C028 H028 0.9500 . ?
C029 H02I 0.9800 . ?
C029 H02J 0.9800 . ?
C029 H02K 0.9800 . ?
C02C H02L 0.9500 . ?
C02C C02G 1.391(10) . ?
C02D H02M 0.9800 . ?
C02D H02N 0.9800 . ?
C02D H02O 0.9800 . ?
C02E H02P 0.9500 . ?
C02E C02G 1.380(10) . ?
C02G H02Q 0.9500 . ?

loop_
_geom_torsion_atom_site_label_1
_geom_torsion_atom_site_label_2
_geom_torsion_atom_site_label_3
_geom_torsion_atom_site_label_4
_geom_torsion
_geom_torsion_site_symmetry_1
_geom_torsion_site_symmetry_2
_geom_torsion_site_symmetry_3
_geom_torsion_site_symmetry_4
_geom_torsion_publ_flag
Ni01 N00I C01H C01L -41.3(4) . . . . ?
Ni01 N00I C01P C020 20.5(5) . . . . ?
Ni01 N00I C01R C027 48.4(4) . . . . ?
Ni01 N00J C019 C01D 45.9(5) . . . . ?
Ni01 N00J C025 C01T -43.2(5) . . . . ?
Ni01 N00J C027 C01R 15.6(5) . . . . ?
Ni01 N00N C01F C017 -179.5(4) . . . . ?
Ni01 N00N C01F C01M 3.1(7) . . . . ?
Ni01 N00N C01T C01B -178.8(4) . . . . ?
Ni01 N00N C01T C025 -4.9(5) . . . . ?
Ni01 N00P C01L C01H -14.7(5) . . . . ?
Ni01 N00P C01L C02C 170.2(4) . . . . ?
Ni01 N00P C023 C02D 15.6(7) . . . . ?
Ni01 N00P C023 C02E -168.4(4) . . . . ?
Ni01 N00R C01D C019 15.8(5) . . . . ?
Ni01 N00R C020 C01P 49.6(4) . . . . ?
Ni01 N00R C026 C02A -48.3(5) . . . . ?
Ni01 N00U C01N C01W -165.7(4) . . . . ?
Ni01 N00U C01N C029 17.2(8) . . . . ?
Ni01 N00U C02A C01K 167.6(4) . . . . ?
Ni01 N00U C02A C026 -14.0(6) . . . . ?
Ni02 N00E C016 C013 -167.2(4) . . . . ?
Ni02 N00E C016 C01J 16.8(5) . . . . ?
Ni02 N00E C01G C01A 165.3(4) . . . . ?
Ni02 N00E C01G C01U -18.5(7) . . . . ?
Ni02 N00F C00Z C00V -16.3(5) . . . . ?
Ni02 N00F C01E C00W 46.6(4) . . . . ?
Ni02 N00F C024 C011 -48.0(4) . . . . ?
Ni02 N00H C00V C00Z -47.9(4) . . . . ?
Ni02 N00H C012 C00X 40.7(5) . . . . ?
Ni02 N00H C01V C01O -16.6(5) . . . . ?
Ni02 N00K C00X C012 4.7(5) . . . . ?
Ni02 N00K C00X C01Y 179.2(4) . . . . ?
Ni02 N00K C010 C01I -179.4(4) . . . . ?
Ni02 N00K C010 C01S 0.4(7) . . . . ?
Ni02 N00M C011 C024 -20.0(5) . . . . ?
Ni02 N00M C01J C016 44.0(4) . . . . ?
Ni02 N00M C01O C01V -48.7(4) . . . . ?
Ni02 N00O C00W C015 -175.9(4) . . . . ?
Ni02 N00O C00W C01E 9.0(5) . . . . ?
Ni02 N00O C00Y C01Z 175.5(4) . . . . ?
Ni02 N00O C00Y C022 -6.0(7) . . . . ?
N00E C016 C01J N00M -42.3(6) . . . . ?
N00H C00V C00Z N00F 43.4(6) . . . . ?
N00I C01H C01L N00P 39.3(6) . . . . ?
N00I C01H C01L C02C -145.4(5) . . . . ?
N00I C01P C020 N00R -47.3(5) . . . . ?
N00I C01R C027 N00J -43.9(6) . . . . ?
N00J C019 C01D N00R -41.7(6) . . . . ?
N00K C00X C012 N00H -31.2(6) . . . . ?
N00K C00X C01Y C01X 0.1(8) . . . . ?
N00K C010 C01I C01X 0.6(8) . . . . ?
N00M C011 C024 N00F 45.5(5) . . . . ?
N00M C01O C01V N00H 44.4(5) . . . . ?
N00N C01T C025 N00J 33.2(6) . . . . ?
N00O C00W C015 C01C -0.9(7) . . . . ?
N00O C00W C01E N00F -38.0(6) . . . . ?
N00O C00Y C01Z C01C 0.7(8) . . . . ?
N00P C01L C02C C02G 0.9(8) . . . . ?
N00P C023 C02E C02G -2.0(9) . . . . ?
N00R C026 C02A N00U 43.2(6) . . . . ?
N00R C026 C02A C01K -138.4(5) . . . . ?
N00U C01N C01W C028 -1.0(9) . . . . ?
C00V N00H C012 C00X 155.3(4) . . . . ?
C00V N00H C01V C01O -133.9(4) . . . . ?
C00W N00O C00Y C01Z -2.1(7) . . . . ?
C00W N00O C00Y C022 176.5(4) . . . . ?
C00W C015 C01C C01Z -0.5(8) . . . . ?
C00X N00K C010 C01I -0.3(7) . . . . ?
C00X N00K C010 C01S 179.6(5) . . . . ?
C00Y N00O C00W C015 2.2(7) . . . . ?
C00Y N00O C00W C01E -172.9(4) . . . . ?
C00Z N00F C01E C00W -73.5(5) . . . . ?
C00Z N00F C024 C011 71.9(5) . . . . ?
C010 N00K C00X C012 -174.6(4) . . . . ?
C010 N00K C00X C01Y -0.1(7) . . . . ?
C010 C01I C01X C01Y -0.5(8) . . . . ?
C011 N00M C01J C016 -76.7(5) . . . . ?
C011 N00M C01O C01V 71.6(5) . . . . ?
C012 N00H C00V C00Z -163.1(4) . . . . ?
C012 N00H C01V C01O 101.4(5) . . . . ?
C012 C00X C01Y C01X 174.5(5) . . . . ?
C013 C014 C01A C01G 1.5(8) . . . . ?
C013 C016 C01J N00M 141.7(5) . . . . ?
C014 C013 C016 N00E -1.8(8) . . . . ?
C014 C013 C016 C01J 174.0(5) . . . . ?
C014 C01A C01G N00E 2.2(8) . . . . ?
C014 C01A C01G C01U -174.0(5) . . . . ?
C015 C00W C01E N00F 146.6(4) . . . . ?
C015 C01C C01Z C00Y 0.6(8) . . . . ?
C016 N00E C01G C01A -5.5(7) . . . . ?
C016 N00E C01G C01U 170.7(4) . . . . ?
C016 C013 C014 C01A -1.7(8) . . . . ?
C019 N00J C025 C01T -158.7(4) . . . . ?
C019 N00J C027 C01R 132.9(4) . . . . ?
C01B C01T C025 N00J -152.6(5) . . . . ?
C01D N00R C020 C01P -70.3(5) . . . . ?
C01D N00R C026 C02A 70.6(5) . . . . ?
C01E N00F C00Z C00V 101.4(5) . . . . ?
C01E N00F C024 C011 -163.6(4) . . . . ?
C01E C00W C015 C01C 174.1(5) . . . . ?
C01F N00N C01T C01B 1.1(7) . . . . ?
C01F N00N C01T C025 175.1(4) . . . . ?
C01F C017 C021 C01B 0.5(8) . . . . ?
C01G N00E C016 C013 5.4(7) . . . . ?
C01G N00E C016 C01J -170.6(4) . . . . ?
C01H N00I C01P C020 -96.1(5) . . . . ?
C01H N00I C01R C027 162.9(4) . . . . ?
C01H C01L C02C C02G -174.0(5) . . . . ?
C01I C01X C01Y C00X 0.2(8) . . . . ?
C01J N00M C011 C024 97.3(5) . . . . ?
C01J N00M C01O C01V -163.3(4) . . . . ?
C01L N00P C023 C02D -171.3(5) . . . . ?
C01L N00P C023 C02E 4.6(7) . . . . ?
C01L C02C C02G C02E 1.8(9) . . . . ?
C01N N00U C02A C01K -3.8(8) . . . . ?
C01N N00U C02A C026 174.6(5) . . . . ?
C01N C01W C028 C01K -1.1(9) . . . . ?
C01O N00M C011 C024 -136.5(4) . . . . ?
C01O N00M C01J C016 158.3(4) . . . . ?
C01P N00I C01H C01L 78.2(5) . . . . ?
C01P N00I C01R C027 -71.1(5) . . . . ?
C01R N00I C01H C01L -155.2(4) . . . . ?
C01R N00I C01P C020 136.6(4) . . . . ?
C01S C010 C01I C01X -179.2(5) . . . . ?
C01T N00N C01F C017 0.6(7) . . . . ?
C01T N00N C01F C01M -176.8(4) . . . . ?
C01T C01B C021 C017 1.2(8) . . . . ?
C01V N00H C00V C00Z 72.3(5) . . . . ?
C01V N00H C012 C00X -79.7(5) . . . . ?
C01Y C00X C012 N00H 154.1(5) . . . . ?
C020 N00R C01D C019 133.4(4) . . . . ?
C020 N00R C026 C02A -163.5(4) . . . . ?
C021 C017 C01F N00N -1.4(8) . . . . ?
C021 C017 C01F C01M 176.1(5) . . . . ?
C021 C01B C01T N00N -2.0(8) . . . . ?
C021 C01B C01T C025 -175.8(5) . . . . ?
C022 C00Y C01Z C01C -177.9(5) . . . . ?
C023 N00P C01L C01H 170.9(4) . . . . ?
C023 N00P C01L C02C -4.1(8) . . . . ?
C023 C02E C02G C02C -1.2(9) . . . . ?
C024 N00F C00Z C00V -134.2(4) . . . . ?
C024 N00F C01E C00W 162.6(4) . . . . ?
C025 N00J C019 C01D 160.9(4) . . . . ?
C025 N00J C027 C01R -101.5(5) . . . . ?
C026 N00R C01D C019 -100.1(5) . . . . ?
C026 N00R C020 C01P 164.3(4) . . . . ?
C027 N00J C019 C01D -73.5(5) . . . . ?
C027 N00J C025 C01T 76.2(5) . . . . ?
C028 C01K C02A N00U 1.7(9) . . . . ?
C028 C01K C02A C026 -176.6(5) . . . . ?
C029 C01N C01W C028 176.1(5) . . . . ?
C02A N00U C01N C01W 3.4(8) . . . . ?
C02A N00U C01N C029 -173.7(5) . . . . ?
C02A C01K C028 C01W 0.7(8) . . . . ?
C02D C023 C02E C02G 173.9(5) . . . . ?
